data_7054028
loop_
_publ_author_name
'\'Switlicka-Olszewska, Anna'
'Machura, Barbara'
'Mrozi\'nski, Jerzy'
'Kali\'nska, Bo\.zena'
'Kruszynski, Rafa\/l'
'Penkala, Mateusz'

_publ_section_title
;
 Effect of N-donor ancillary ligands on structural and magnetic properties
 of oxalate copper(ii) complexes
;
_journal_issue 4
_journal_name_full 'New Journal of Chemistry'
_journal_page_first 1611
_journal_paper_doi 10.1039/c3nj01541f
_journal_volume 38
_journal_year 2014
_chemical_formula_moiety 'C34 H44 Cu4 N8 O14 2+, 2(Cl -)'
_chemical_formula_sum 'C34 H44 Cl2 Cu4 N8 O14'
_chemical_formula_weight 1113.83
_chemical_name_systematic
; 
 ? 
;
_space_group_IT_number 14
_symmetry_cell_setting monoclinic
_symmetry_space_group_name_Hall '-P 2ybc'
_symmetry_space_group_name_H-M 'P 1 21/c 1'
_atom_sites_solution_hydrogens difmap
_atom_sites_solution_primary direct
_atom_sites_solution_secondary difmap
_audit_creation_method SHELXL-97
_cell_angle_alpha 90.00
_cell_angle_beta 93.407(5)
_cell_angle_gamma 90.00
_cell_formula_units_Z 2
_cell_length_a 12.1604(6)
_cell_length_b 7.1869(4)
_cell_length_c 23.4200(15)
_cell_measurement_reflns_used 5452
_cell_measurement_temperature 295.0(2)
_cell_measurement_theta_max 29.1820
_cell_measurement_theta_min 3.7700
_cell_volume 2043.2(2)
_computing_cell_refinement 'CrysAlis RED v. 1.163 (UNIL IC & KUMA 2000)'
_computing_data_collection 'CrysAlis CCD v. 1.163 (UNIL IC & KUMA 2000)'
_computing_data_reduction 'CrysAlis RED v. 1.163 (UNIL IC & KUMA 2000)'
_computing_molecular_graphics
;XP in SHELXTL/PC (Sheldrick, 1990b)
 ORTEP-3 W v. 1.062 (Farrugia 1997)
;
_computing_publication_material
;SHELXL-97 (Sheldrick, 1997) and
 PLATON (Spek, 1990)
;
_computing_structure_refinement 'SHELXL-97 (Sheldrick, 1997)'
_computing_structure_solution 'SHELXS-97 (Sheldrick, 1990)'
_diffrn_ambient_temperature 295.0(2)
_diffrn_detector_area_resol_mean 12.8
_diffrn_measured_fraction_theta_full 0.999
_diffrn_measured_fraction_theta_max 0.999
_diffrn_measurement_device_type 'Gemini A Ultra'
_diffrn_measurement_method \w
_diffrn_radiation_monochromator graphite
_diffrn_radiation_source 'fine-focus sealed tube'
_diffrn_radiation_type MoK\a
_diffrn_radiation_wavelength 0.71073
_diffrn_reflns_av_R_equivalents 0.0417
_diffrn_reflns_av_sigmaI/netI 0.0376
_diffrn_reflns_limit_h_max 14
_diffrn_reflns_limit_h_min -14
_diffrn_reflns_limit_k_max 7
_diffrn_reflns_limit_k_min -8
_diffrn_reflns_limit_l_max 23
_diffrn_reflns_limit_l_min -27
_diffrn_reflns_number 11007
_diffrn_reflns_theta_full 25.04
_diffrn_reflns_theta_max 25.04
_diffrn_reflns_theta_min 3.29
_diffrn_standards_decay_% 0.00
_diffrn_standards_interval_time 22.00
_diffrn_standards_number 7
_exptl_absorpt_coefficient_mu 2.262
_exptl_absorpt_correction_T_max 1.00000
_exptl_absorpt_correction_T_min 0.81935
_exptl_absorpt_correction_type empirical
_exptl_absorpt_process_details 'CrysAlis RED, (2005)'
_exptl_crystal_colour blue
_exptl_crystal_density_diffrn 1.810
_exptl_crystal_density_method 'not measured'
_exptl_crystal_description plate
_exptl_crystal_F_000 1132
_exptl_crystal_size_max 0.254
_exptl_crystal_size_mid 0.206
_exptl_crystal_size_min 0.003
_refine_diff_density_max 0.766
_refine_diff_density_min -0.449
_refine_diff_density_rms 0.100
_refine_ls_extinction_method none
_refine_ls_goodness_of_fit_ref 1.180
_refine_ls_hydrogen_treatment constr
_refine_ls_matrix_type full
_refine_ls_number_parameters 299
_refine_ls_number_reflns 3615
_refine_ls_number_restraints 0
_refine_ls_restrained_S_all 1.180
_refine_ls_R_factor_all 0.0487
_refine_ls_R_factor_gt 0.0397
_refine_ls_shift/su_max 0.000
_refine_ls_shift/su_mean 0.000
_refine_ls_structure_factor_coef Fsqd
_refine_ls_weighting_details 'w=1/[\s^2^(Fo^2^)+(0.0469P)^2^+2.1675P] where P=(Fo^2^+2Fc^2^)/3'
_refine_ls_weighting_scheme calc
_refine_ls_wR_factor_gt 0.1060
_refine_ls_wR_factor_ref 0.1090
_reflns_number_gt 3091
_reflns_number_total 3615
_reflns_threshold_expression >2sigma(I)
_cod_data_source_file c3nj01541f2.cif
_cod_data_source_block cu59k
_cod_original_sg_symbol_H-M P21/c
_cod_database_code 7054028

loop_
_symmetry_equiv_pos_as_xyz
'x, y, z'
'-x, y+1/2, -z+1/2'
'-x, -y, -z'
'x, -y-1/2, z-1/2'

loop_
_atom_site_label
_atom_site_type_symbol
_atom_site_fract_x
_atom_site_fract_y
_atom_site_fract_z
_atom_site_U_iso_or_equiv
_atom_site_adp_type
_atom_site_occupancy
_atom_site_symmetry_multiplicity
_atom_site_calc_flag
_atom_site_refinement_flags
_atom_site_disorder_assembly
_atom_site_disorder_group
C1 C -0.1280(3) 0.7357(6) 0.35770(17) 0.0308(9) Uani 1 1 d . . .
C2 C -0.2271(3) 0.7733(7) 0.32956(19) 0.0372(10) Uani 1 1 d . . .
C3 C -0.2753(3) 0.6367(7) 0.29474(19) 0.0390(11) Uani 1 1 d . . .
C4 C -0.2229(3) 0.4696(6) 0.29021(19) 0.0363(11) Uani 1 1 d . . .
C5 C -0.1235(3) 0.4387(6) 0.32028(18) 0.0284(9) Uani 1 1 d . . .
C6 C -0.0621(3) 0.2583(6) 0.3158(2) 0.0357(10) Uani 1 1 d . . .
C7 C 0.0496(3) 0.2856(6) 0.29137(19) 0.0368(10) Uani 1 1 d . . .
C8 C 0.6114(3) 0.8532(6) 0.46297(18) 0.0345(10) Uani 1 1 d . . .
C9 C 0.7152(4) 0.8239(7) 0.4864(2) 0.0408(11) Uani 1 1 d . . .
C10 C 0.7928(4) 0.9633(6) 0.4832(2) 0.0380(11) Uani 1 1 d . . .
C11 C 0.7613(4) 1.1230(7) 0.4562(2) 0.0445(12) Uani 1 1 d . B .
C12 C 0.6544(4) 1.1475(7) 0.4336(2) 0.0434(12) Uani 1 1 d . . .
C13 C 0.6127(9) 1.3528(15) 0.4236(5) 0.041(2) Uani 0.50 1 d P B 1
C13' C 0.6282(8) 1.3007(14) 0.3912(5) 0.034(2) Uani 0.50 1 d P B 2
C14' C 0.5267(8) 1.3980(12) 0.4085(5) 0.035(2) Uani 0.50 1 d P B 2
C14 C 0.5413(7) 1.3705(13) 0.3702(5) 0.036(2) Uani 0.50 1 d P B 1
C15 C 0.2193(3) 0.8741(6) 0.37419(16) 0.0247(8) Uani 1 1 d . B .
C16 C 0.2870(3) 0.7257(6) 0.40904(16) 0.0254(9) Uani 1 1 d . B .
C17 C 0.0001(3) 0.6077(5) 0.50141(16) 0.0225(8) Uani 1 1 d . . .
Cl1 Cl 0.35618(10) 0.56291(16) 0.27450(5) 0.0436(3) Uani 1 1 d . . .
Cu1 Cu 0.07681(4) 0.54701(6) 0.39229(2) 0.02356(16) Uani 1 1 d . . .
Cu2 Cu 0.42460(4) 1.02297(7) 0.39837(2) 0.02512(16) Uani 1 1 d . B .
H1 H -0.0950 0.8277 0.3808 0.037 Uiso 1 1 calc R . .
H2 H -0.2614 0.8878 0.3337 0.045 Uiso 1 1 calc R . .
H2A H 0.1784 0.4338 0.3137 0.035 Uiso 1 1 calc R . .
H2B H 0.1649 0.2795 0.3522 0.035 Uiso 1 1 calc R . .
H3 H -0.3424 0.6584 0.2747 0.047 Uiso 1 1 calc R . .
H4 H -0.2542 0.3767 0.2669 0.044 Uiso 1 1 calc R . .
H4A' H 0.3677 1.3453 0.3954 0.048 Uiso 0.50 1 d PR A 2
H4A H 0.4046 1.3544 0.4131 0.048 Uiso 0.50 1 d PR A 1
H4B H 0.3821 1.3177 0.3526 0.048 Uiso 0.50 1 d PR A 1
H4B' H 0.4272 1.3091 0.3447 0.048 Uiso 0.50 1 d PR A 2
H5A H 0.4411 0.8298 0.3017 0.084 Uiso 1 1 d R B .
H5B H 0.4772 1.0106 0.2895 0.084 Uiso 1 1 d R . .
H6A H -0.1056 0.1732 0.2915 0.043 Uiso 1 1 calc R . .
H6B H -0.0521 0.2025 0.3535 0.043 Uiso 1 1 calc R . .
H7A H 0.0780 0.1661 0.2799 0.044 Uiso 1 1 calc R . .
H7B H 0.0415 0.3639 0.2576 0.044 Uiso 1 1 calc R . .
H8 H 0.5602 0.7578 0.4652 0.041 Uiso 1 1 calc R . .
H9 H 0.7335 0.7117 0.5044 0.049 Uiso 1 1 calc R . .
H10 H 0.8642 0.9480 0.4990 0.046 Uiso 1 1 calc R . .
H11 H 0.8124 1.2180 0.4528 0.053 Uiso 1 1 calc R . .
H13A H 0.5717 1.3916 0.4559 0.049 Uiso 0.50 1 calc PR B 1
H13B H 0.6756 1.4350 0.4216 0.049 Uiso 0.50 1 calc PR B 1
H13C H 0.6891 1.3877 0.3910 0.041 Uiso 0.50 1 calc PR B 2
H13D H 0.6159 1.2493 0.3531 0.041 Uiso 0.50 1 calc PR B 2
H14A H 0.5722 1.3007 0.3396 0.043 Uiso 0.50 1 calc PR B 1
H14B H 0.5350 1.4999 0.3588 0.043 Uiso 0.50 1 calc PR B 1
H14C H 0.5257 1.5252 0.3946 0.042 Uiso 0.50 1 calc PR B 2
H14D H 0.5250 1.4003 0.4498 0.042 Uiso 0.50 1 calc PR B 2
N1 N -0.0760(3) 0.5714(4) 0.35353(14) 0.0239(7) Uani 1 1 d . . .
N2 N 0.1286(3) 0.3722(5) 0.33346(14) 0.0290(8) Uani 1 1 d . . .
N3 N 0.5789(3) 1.0113(5) 0.43685(14) 0.0270(7) Uani 1 1 d . B .
N4 N 0.4291(3) 1.2933(5) 0.38284(18) 0.0404(9) Uani 1 1 d . . .
O1 O 0.2423(2) 0.5749(4) 0.42015(12) 0.0291(6) Uani 1 1 d . . .
O2 O 0.3844(2) 0.7699(4) 0.42444(12) 0.0310(7) Uani 1 1 d . . .
O3 O 0.1269(2) 0.8367(4) 0.35390(12) 0.0344(7) Uani 1 1 d . . .
O4 O 0.2689(2) 1.0292(4) 0.36982(13) 0.0319(7) Uani 1 1 d . . .
O5 O 0.4818(3) 0.9215(6) 0.31440(15) 0.0562(10) Uani 1 1 d . . .
O6 O 0.0332(2) 0.6942(4) 0.45906(11) 0.0274(6) Uani 1 1 d . . .
O7 O -0.0326(2) 0.6805(4) 0.54567(11) 0.0312(7) Uani 1 1 d . . .

loop_
_atom_site_aniso_label
_atom_site_aniso_U_11
_atom_site_aniso_U_22
_atom_site_aniso_U_33
_atom_site_aniso_U_23
_atom_site_aniso_U_13
_atom_site_aniso_U_12
C1 0.032(2) 0.029(2) 0.031(2) -0.0033(18) 0.0034(17) 0.0029(19)
C2 0.033(2) 0.037(3) 0.041(3) 0.004(2) 0.0043(19) 0.011(2)
C3 0.024(2) 0.047(3) 0.045(3) 0.007(2) -0.0038(19) 0.001(2)
C4 0.026(2) 0.041(3) 0.041(3) -0.003(2) -0.0017(19) -0.008(2)
C5 0.025(2) 0.028(2) 0.033(2) 0.0017(17) 0.0065(17) -0.0065(18)
C6 0.031(2) 0.025(2) 0.051(3) -0.0093(19) -0.0005(19) -0.0057(19)
C7 0.037(2) 0.034(2) 0.039(3) -0.009(2) 0.0044(19) 0.009(2)
C8 0.032(2) 0.028(2) 0.044(3) 0.0009(19) -0.0022(19) 0.0000(19)
C9 0.039(3) 0.033(3) 0.049(3) 0.001(2) -0.008(2) 0.011(2)
C10 0.027(2) 0.044(3) 0.042(3) -0.009(2) -0.0066(19) 0.009(2)
C11 0.029(2) 0.044(3) 0.060(3) 0.004(2) -0.005(2) -0.011(2)
C12 0.026(2) 0.044(3) 0.059(3) 0.019(2) -0.008(2) -0.008(2)
C13' 0.030(5) 0.028(5) 0.045(6) 0.005(5) 0.003(5) -0.008(4)
C13 0.036(6) 0.032(6) 0.054(7) -0.005(5) -0.002(5) -0.006(5)
C14 0.024(5) 0.028(5) 0.055(7) 0.017(5) 0.002(5) -0.006(4)
C14' 0.041(6) 0.018(4) 0.047(6) 0.004(4) 0.001(5) -0.003(4)
C15 0.022(2) 0.025(2) 0.027(2) 0.0024(16) 0.0054(16) -0.0008(17)
C16 0.024(2) 0.026(2) 0.027(2) 0.0000(16) 0.0058(16) -0.0027(17)
C17 0.0149(17) 0.024(2) 0.028(2) -0.0010(17) -0.0025(15) -0.0004(16)
Cl1 0.0546(7) 0.0335(6) 0.0437(7) -0.0024(5) 0.0116(5) -0.0025(5)
Cu1 0.0198(3) 0.0244(3) 0.0266(3) -0.00005(19) 0.00173(18) -0.00033(19)
Cu2 0.0201(3) 0.0219(3) 0.0331(3) 0.0039(2) -0.0009(2) -0.0023(2)
N1 0.0219(16) 0.0232(18) 0.0268(18) -0.0007(14) 0.0024(13) -0.0003(14)
N2 0.0229(17) 0.0256(19) 0.039(2) 0.0017(15) 0.0059(14) 0.0013(15)
N3 0.0236(17) 0.0267(18) 0.0304(19) 0.0022(14) -0.0008(14) -0.0008(15)
N4 0.0255(18) 0.028(2) 0.066(3) 0.0080(18) -0.0055(17) -0.0008(16)
O1 0.0244(14) 0.0230(15) 0.0401(17) 0.0062(12) 0.0033(12) -0.0037(12)
O2 0.0203(14) 0.0298(16) 0.0424(17) 0.0089(13) -0.0018(12) -0.0035(12)
O3 0.0199(14) 0.0366(17) 0.0459(18) 0.0090(14) -0.0040(12) -0.0055(13)
O4 0.0221(14) 0.0233(15) 0.0495(19) 0.0106(13) -0.0039(12) -0.0010(12)
O5 0.057(2) 0.065(2) 0.049(2) -0.0198(18) 0.0207(17) -0.022(2)
O6 0.0335(15) 0.0231(14) 0.0260(15) 0.0021(11) 0.0045(12) -0.0039(12)
O7 0.0400(16) 0.0263(15) 0.0279(16) 0.0017(12) 0.0073(12) 0.0030(13)

loop_
_atom_type_symbol
_atom_type_description
_atom_type_scat_dispersion_real
_atom_type_scat_dispersion_imag
_atom_type_scat_source
C C 0.0033 0.0016 'International Tables Vol C Tables 4.2.6.8 and 6.1.1.4'
H H 0.0000 0.0000 'International Tables Vol C Tables 4.2.6.8 and 6.1.1.4'
N N 0.0061 0.0033 'International Tables Vol C Tables 4.2.6.8 and 6.1.1.4'
O O 0.0106 0.0060 'International Tables Vol C Tables 4.2.6.8 and 6.1.1.4'
Cu Cu 0.3201 1.2651 'International Tables Vol C Tables 4.2.6.8 and 6.1.1.4'
Cl Cl 0.1484 0.1585 'International Tables Vol C Tables 4.2.6.8 and 6.1.1.4'

loop_
_geom_angle_atom_site_label_1
_geom_angle_atom_site_label_2
_geom_angle_atom_site_label_3
_geom_angle
_geom_angle_site_symmetry_1
_geom_angle_site_symmetry_3
O6 Cu1 N2 171.78(13) . .
O6 Cu1 N1 91.49(12) . .
N2 Cu1 N1 93.64(13) . .
O6 Cu1 O1 90.03(11) . .
N2 Cu1 O1 86.47(12) . .
N1 Cu1 O1 166.58(12) . .
O6 Cu1 O7 78.21(10) . 3_566
N2 Cu1 O7 94.87(12) . 3_566
N1 Cu1 O7 95.94(12) . 3_566
O1 Cu1 O7 97.43(10) . 3_566
O6 Cu1 O3 85.25(11) . .
N2 Cu1 O3 101.13(12) . .
N1 Cu1 O3 90.21(11) . .
O1 Cu1 O3 76.63(10) . .
O7 Cu1 O3 162.47(10) 3_566 .
O4 Cu2 N4 87.24(13) . .
O4 Cu2 O2 82.89(11) . .
N4 Cu2 O2 164.75(14) . .
O4 Cu2 N3 173.44(13) . .
N4 Cu2 N3 95.00(14) . .
O2 Cu2 N3 93.62(12) . .
O4 Cu2 O5 92.95(13) . .
N4 Cu2 O5 98.30(16) . .
O2 Cu2 O5 93.81(13) . .
N3 Cu2 O5 92.82(14) . .
C5 N1 C1 118.5(3) . .
C5 N1 Cu1 123.4(3) . .
C1 N1 Cu1 117.8(3) . .
C7 N2 Cu1 120.6(2) . .
C7 N2 H2A 107.2 . .
Cu1 N2 H2A 107.2 . .
C7 N2 H2B 107.2 . .
Cu1 N2 H2B 107.2 . .
H2A N2 H2B 106.8 . .
C8 N3 C12 117.3(4) . .
C8 N3 Cu2 118.5(3) . .
C12 N3 Cu2 124.0(3) . .
C14' N4 Cu2 116.7(4) . .
C14 N4 Cu2 115.5(4) . .
C14' N4 H4A 74.4 . .
C14 N4 H4A 108.6 . .
Cu2 N4 H4A 108.7 . .
C14' N4 H4B 131.9 . .
C14 N4 H4B 108.2 . .
Cu2 N4 H4B 108.2 . .
H4A N4 H4B 107.5 . .
C14' N4 H4A' 108.3 . .
C14 N4 H4A' 133.2 . .
Cu2 N4 H4A' 108.4 . .
H4B N4 H4A' 71.0 . .
C14' N4 H4B' 107.9 . .
C14 N4 H4B' 74.4 . .
Cu2 N4 H4B' 107.9 . .
H4A N4 H4B' 137.0 . .
H4A' N4 H4B' 107.4 . .
C16 O1 Cu1 116.2(2) . .
C16 O2 Cu2 112.8(2) . .
C15 O3 Cu1 107.3(2) . .
C15 O4 Cu2 113.7(2) . .
Cu2 O5 H5A 110.3 . .
Cu2 O5 H5B 109.8 . .
H5A O5 H5B 108.6 . .
C17 O6 Cu1 118.1(2) . .
C17 O7 Cu1 109.2(2) . 3_566
N1 C1 C2 122.9(4) . .
N1 C1 H1 118.5 . .
C2 C1 H1 118.5 . .
C1 C2 C3 118.3(4) . .
C1 C2 H2 120.8 . .
C3 C2 H2 120.8 . .
C4 C3 C2 119.1(4) . .
C4 C3 H3 120.5 . .
C2 C3 H3 120.5 . .
C3 C4 C5 120.0(4) . .
C3 C4 H4 120.0 . .
C5 C4 H4 120.0 . .
N1 C5 C4 121.1(4) . .
N1 C5 C6 117.1(4) . .
C4 C5 C6 121.8(4) . .
C5 C6 C7 112.0(4) . .
C5 C6 H6A 109.2 . .
C7 C6 H6A 109.2 . .
C5 C6 H6B 109.2 . .
C7 C6 H6B 109.2 . .
H6A C6 H6B 107.9 . .
N2 C7 C6 111.4(3) . .
N2 C7 H7A 109.3 . .
C6 C7 H7A 109.3 . .
N2 C7 H7B 109.3 . .
C6 C7 H7B 109.3 . .
H7A C7 H7B 108.0 . .
N3 C8 C9 123.9(4) . .
N3 C8 H8 118.1 . .
C9 C8 H8 118.1 . .
C8 C9 C10 119.0(4) . .
C8 C9 H9 120.5 . .
C10 C9 H9 120.5 . .
C11 C10 C9 117.7(4) . .
C11 C10 H10 121.1 . .
C9 C10 H10 121.1 . .
C10 C11 C12 121.2(4) . .
C10 C11 H11 119.4 . .
C12 C11 H11 119.4 . .
N3 C12 C11 120.9(4) . .
N3 C12 C13' 116.8(5) . .
C11 C12 C13' 120.1(5) . .
N3 C12 C13 118.3(5) . .
C11 C12 C13 117.6(5) . .
C14 C13 C12 111.9(9) . .
C14 C13 H13A 109.2 . .
C12 C13 H13A 109.2 . .
C14 C13 H13B 109.2 . .
C12 C13 H13B 109.2 . .
H13A C13 H13B 107.9 . .
C13 C14 N4 107.0(9) . .
C13 C14 H4B' 140.4 . .
C13 C14 H14A 110.3 . .
N4 C14 H14A 110.3 . .
H4B' C14 H14A 86.8 . .
C13 C14 H14B 110.3 . .
N4 C14 H14B 110.3 . .
H4B' C14 H14B 96.5 . .
H14A C14 H14B 108.6 . .
C14' C13' C12 108.1(9) . .
C14' C13' H13C 110.1 . .
C12 C13' H13C 110.1 . .
C14' C13' H13D 110.1 . .
C12 C13' H13D 110.1 . .
H13C C13' H13D 108.4 . .
C13' C14' N4 107.7(8) . .
C13' C14' H4A 138.1 . .
C13' C14' H14C 110.2 . .
N4 C14' H14C 110.2 . .
H4A C14' H14C 102.9 . .
C13' C14' H14D 110.2 . .
N4 C14' H14D 110.2 . .
H4A C14' H14D 81.6 . .
H14C C14' H14D 108.5 . .
O3 C15 O4 126.1(4) . .
O3 C15 C16 120.0(3) . .
O4 C15 C16 113.9(3) . .
O1 C16 O2 125.0(4) . .
O1 C16 C15 119.0(3) . .
O2 C16 C15 116.0(3) . .
O7 C17 O6 125.5(4) . .
O7 C17 C17 117.1(4) . 3_566
O6 C17 C17 117.4(4) . 3_566

loop_
_geom_bond_atom_site_label_1
_geom_bond_atom_site_label_2
_geom_bond_distance
_geom_bond_site_symmetry_2
Cu1 O6 1.986(3) .
Cu1 N2 1.994(3) .
Cu1 N1 2.026(3) .
Cu1 O1 2.088(3) .
Cu1 O7 2.273(3) 3_566
Cu1 O3 2.362(3) .
Cu2 O4 1.971(3) .
Cu2 N4 1.978(4) .
Cu2 O2 1.989(3) .
Cu2 N3 2.034(3) .
Cu2 O5 2.246(3) .
N1 C5 1.341(5) .
N1 C1 1.346(5) .
N2 C7 1.472(5) .
N2 H2A 0.9000 .
N2 H2B 0.9000 .
N3 C8 1.339(5) .
N3 C12 1.348(6) .
N4 C14' 1.501(10) .
N4 C14 1.518(9) .
N4 H4A 0.9000 .
N4 H4B 0.9001 .
N4 H4A' 0.9001 .
N4 H4B' 0.9001 .
O1 C16 1.247(5) .
O2 C16 1.259(5) .
O3 C15 1.223(5) .
O4 C15 1.274(5) .
O5 H5A 0.8660 .
O5 H5B 0.8661 .
O6 C17 1.257(5) .
O7 C17 1.247(5) .
O7 Cu1 2.273(3) 3_566
C1 C2 1.366(6) .
C1 H1 0.9300 .
C2 C3 1.384(6) .
C2 H2 0.9300 .
C3 C4 1.367(7) .
C3 H3 0.9300 .
C4 C5 1.380(6) .
C4 H4 0.9300 .
C5 C6 1.503(6) .
C6 C7 1.518(6) .
C6 H6A 0.9700 .
C6 H6B 0.9700 .
C7 H7A 0.9700 .
C7 H7B 0.9700 .
C8 C9 1.362(6) .
C8 H8 0.9300 .
C9 C10 1.382(7) .
C9 H9 0.9300 .
C10 C11 1.355(7) .
C10 H10 0.9300 .
C11 C12 1.386(6) .
C11 H11 0.9300 .
C12 C13' 1.504(10) .
C12 C13 1.574(12) .
C13 C14 1.484(15) .
C13 H13A 0.9700 .
C13 H13B 0.9700 .
C14 H14A 0.9700 .
C14 H14B 0.9700 .
C13' C14' 1.494(14) .
C13' H13C 0.9700 .
C13' H13D 0.9700 .
C14' H14C 0.9700 .
C14' H14D 0.9700 .
C15 C16 1.550(5) .
C17 C17 1.549(8) 3_566

loop_
_geom_hbond_atom_site_label_D
_geom_hbond_atom_site_label_H
_geom_hbond_atom_site_label_A
_geom_hbond_distance_DH
_geom_hbond_distance_HA
_geom_hbond_distance_DA
_geom_hbond_angle_DHA
_geom_hbond_site_symmetry_A
N2 H2A Cl1 0.90 2.57 3.450(3) 165.1 .
O5 H5A Cl1 0.87 2.25 3.111(4) 171.2 .
C1 H1 O6 0.93 2.52 3.002(5) 112.2 .
C8 H8 O2 0.93 2.29 2.915(5) 124.0 .
N2 H2B O4 0.90 2.22 3.089(4) 161.3 1_545
N4 H4B Cl1 0.90 2.55 3.273(4) 138.2 1_565
N4 H4A' O1 0.90 2.34 3.202(5) 159.8 1_565
O5 H5B Cl1 0.87 2.62 3.121(4) 118.1 2_655
C4 H4 Cl1 0.93 2.72 3.630(5) 164.8 2_545
